data_2213383
loop_
_publ_author_name
'Motokawa, Natsuko'
'Maeda, Yonezo'
'Hayami, Shinya'

_publ_section_title
;Bis(2,3,5,6-tetra-2-pyridylpyrazine-\k^2^<i>N</i>^1^,<i>N</i>^2^,<i>N</i>^6^)iron(II)
 tetrakis(thiocyanato-\k<i>N</i>)ferrate(II) methanol solvate
;
_journal_coeditor_code HG2223
_journal_issue 5
_journal_name_full 'Acta Crystallographica Section E'
_journal_page_first m1521
_journal_page_last m1521
_journal_paper_doi 10.1107/S1600536807019903
_journal_volume 63
_journal_year 2007
_chemical_formula_iupac '[Fe (C24 H16 N6)2] [Fe (N C S)4], C H4 O'
_chemical_formula_moiety 'C48 H32 Fe N12 2+, C4 Fe N4 S4 2-, C H4 O'
_chemical_formula_sum 'C53 H36 Fe2 N16 O S4'
_chemical_formula_weight 1152.92
_chemical_name_systematic
;
Bis(2,3,5,6-tetra-2-pyridylpyrazine-\k^2^N^1^,N^2^,N^6^)iron(II)
tetrakis(thiocyanato-\kN)iron(II) methanol solvate
;
_space_group_IT_number 14
_symmetry_cell_setting monoclinic
_symmetry_space_group_name_Hall '-P 2ybc'
_symmetry_space_group_name_H-M 'P 1 21/c 1'
_atom_sites_solution_hydrogens geom
_atom_sites_solution_primary direct
_atom_sites_solution_secondary difmap
_audit_creation_method SHELXL-97
_cell_angle_alpha 90.00
_cell_angle_beta 107.0252(12)
_cell_angle_gamma 90.00
_cell_formula_units_Z 4
_cell_length_a 13.9846(2)
_cell_length_b 17.3102(2)
_cell_length_c 21.91430(10)
_cell_measurement_reflns_used 34587
_cell_measurement_temperature 88(2)
_cell_measurement_theta_max 27.5
_cell_measurement_theta_min 2.4
_cell_volume 5072.45(10)
_computing_cell_refinement PROCESS-AUTO
_computing_data_collection 'PROCESS-AUTO (Rigaku Corporation, 1998)'
_computing_data_reduction 'TEXSAN (Molecular Structure Corporation, 2000)'
_computing_molecular_graphics 'Yadokari-XG (Wakita, 2000)'
_computing_publication_material Yadokari-XG
_computing_structure_refinement TEXSAN
_computing_structure_solution 'SHELXS97 (Sheldrick, 1997)'
_diffrn_ambient_temperature 88(2)
_diffrn_detector_area_resol_mean 10.00
_diffrn_measured_fraction_theta_full 0.996
_diffrn_measured_fraction_theta_max 0.996
_diffrn_measurement_device_type 'Rigaku R-AXIS RAPID imaging-plate'
_diffrn_measurement_method \w
_diffrn_radiation_monochromator graphite
_diffrn_radiation_source 'fine-focus sealed tube'
_diffrn_radiation_type MoK\a
_diffrn_radiation_wavelength 0.71069
_diffrn_reflns_av_R_equivalents 0.045
_diffrn_reflns_av_sigmaI/netI 0.0604
_diffrn_reflns_limit_h_max 18
_diffrn_reflns_limit_h_min 0
_diffrn_reflns_limit_k_max 22
_diffrn_reflns_limit_k_min 0
_diffrn_reflns_limit_l_max 27
_diffrn_reflns_limit_l_min -28
_diffrn_reflns_number 43606
_diffrn_reflns_theta_full 27.48
_diffrn_reflns_theta_max 27.48
_diffrn_reflns_theta_min 1.94
_exptl_absorpt_coefficient_mu 0.795
_exptl_absorpt_correction_T_max 0.7963
_exptl_absorpt_correction_T_min 0.6919
_exptl_absorpt_correction_type multi-scan
_exptl_absorpt_process_details '(ABSCOR; Higashi, 1995)'
_exptl_crystal_colour violet
_exptl_crystal_density_diffrn 1.510
_exptl_crystal_density_method 'not measured'
_exptl_crystal_description block
_exptl_crystal_F_000 2360
_exptl_crystal_size_max 0.50
_exptl_crystal_size_mid 0.30
_exptl_crystal_size_min 0.30
_refine_diff_density_max 0.491
_refine_diff_density_min -0.439
_refine_ls_extinction_method none
_refine_ls_goodness_of_fit_ref 0.927
_refine_ls_hydrogen_treatment mixed
_refine_ls_matrix_type full
_refine_ls_number_parameters 690
_refine_ls_number_reflns 11576
_refine_ls_number_restraints 0
_refine_ls_restrained_S_all 0.927
_refine_ls_R_factor_all 0.0573
_refine_ls_R_factor_gt 0.0347
_refine_ls_shift/su_max 0.001
_refine_ls_shift/su_mean 0.000
_refine_ls_structure_factor_coef Fsqd
_refine_ls_weighting_details 'calc w=1/[\s^2^(Fo^2^)+(0.0354P)^2^] where P=(Fo^2^+2Fc^2^)/3'
_refine_ls_weighting_scheme calc
_refine_ls_wR_factor_gt 0.0708
_refine_ls_wR_factor_ref 0.0751
_reflns_number_gt 8384
_reflns_number_total 11576
_reflns_threshold_expression I>2\s(I)
_cod_data_source_file hg2223.cif
_cod_data_source_block I
_cod_depositor_comments
;
The following automatic conversions were performed:
'_symmetry_cell_setting' value 'Monoclinic' changed to 'monoclinic'
according to '/home/saulius/struct/CIF-dictionaries/cif_core.dic'
dictionary named 'cif_core.dic' version 2.4.1 from 2010-06-29.

Automatic conversion script
Id: cif_fix_enum 1527 2010-12-29 10:47:43Z saulius 

The following automatic conversions were performed:

'_symmetry_cell_setting' value 'Monoclinic' changed to 'monoclinic'
according to /home/saulius/struct/CIF-dictionaries/cif_core.dic
dictionary named 'cif_core.dic' version 2.4.1 from 2010-06-29.

Automatic conversion script
Id: cif_fix_values 1715 2011-07-08 13:25:40Z adriana 
;
_cod_original_sg_symbol_H-M 'P 21/c'
_cod_database_code 2213383
_cod_database_fobs_code 2213383

loop_
_symmetry_equiv_pos_as_xyz
'x, y, z'
'-x, y+1/2, -z+1/2'
'-x, -y, -z'
'x, -y-1/2, z-1/2'

loop_
_atom_site_type_symbol
_atom_site_label
_atom_site_fract_x
_atom_site_fract_y
_atom_site_fract_z
_atom_site_U_iso_or_equiv
_atom_site_adp_type
_atom_site_calc_flag
_atom_site_refinement_flags
_atom_site_occupancy
Fe Fe1 0.453755(19) 0.211279(15) 0.422430(13) 0.01215(7) Uani d . 1
N N1 0.58227(11) 0.20286(9) 0.41396(7) 0.0127(3) Uani d . 1
N N2 0.77347(11) 0.19119(9) 0.40812(8) 0.0161(3) Uani d . 1
N N3 0.46704(11) 0.09801(9) 0.42791(7) 0.0132(3) Uani d . 1
N N4 0.78731(11) 0.01862(9) 0.48366(8) 0.0177(4) Uani d . 1
N N5 0.76085(12) 0.36864(10) 0.34373(8) 0.0204(4) Uani d . 1
N N6 0.47812(11) 0.32104(9) 0.41192(7) 0.0145(3) Uani d . 1
N N7 0.32731(11) 0.21983(9) 0.43436(7) 0.0131(3) Uani d . 1
N N8 0.14399(11) 0.22695(9) 0.45320(7) 0.0136(3) Uani d . 1
N N9 0.49583(11) 0.23149(9) 0.51499(7) 0.0130(3) Uani d . 1
N N10 0.27582(11) 0.16279(9) 0.60599(7) 0.0150(3) Uani d . 1
N N11 0.06851(11) 0.29405(9) 0.29740(8) 0.0173(4) Uani d . 1
N N12 0.37209(11) 0.19415(9) 0.33370(7) 0.0140(3) Uani d . 1
C C1 0.62430(13) 0.13222(11) 0.41644(9) 0.0132(4) Uani d . 1
C C2 0.72449(13) 0.12733(11) 0.41655(9) 0.0152(4) Uani d . 1
C C3 0.73002(13) 0.26037(11) 0.40467(9) 0.0156(4) Uani d . 1
C C4 0.63346(13) 0.26831(11) 0.41043(9) 0.0141(4) Uani d . 1
C C5 0.55292(13) 0.07035(11) 0.41797(9) 0.0139(4) Uani d . 1
C C6 0.56427(13) -0.00732(11) 0.40691(9) 0.0155(4) Uani d . 1
H H1 0.6240 -0.0256 0.3995 0.019 Uiso calc R 1
C C7 0.48765(14) -0.05810(11) 0.40674(9) 0.0174(4) Uani d . 1
H H2 0.4933 -0.1113 0.3978 0.021 Uiso calc R 1
C C8 0.40271(14) -0.03060(11) 0.41972(9) 0.0178(4) Uani d . 1
H H3 0.3506 -0.0648 0.4216 0.021 Uiso calc R 1
C C9 0.39538(13) 0.04745(11) 0.42983(9) 0.0155(4) Uani d . 1
H H4 0.3369 0.0663 0.4386 0.019 Uiso calc R 1
C C10 0.78729(13) 0.05647(11) 0.43032(9) 0.0153(4) Uani d . 1
C C11 0.84838(13) 0.03755(11) 0.39256(10) 0.0185(4) Uani d . 1
H H5 0.8447 0.0656 0.3547 0.022 Uiso calc R 1
C C12 0.91495(14) -0.02353(12) 0.41181(11) 0.0226(5) Uani d . 1
H H6 0.9572 -0.0388 0.3870 0.027 Uiso calc R 1
C C13 0.91821(14) -0.06132(12) 0.46766(10) 0.0230(5) Uani d . 1
H H7 0.9644 -0.1022 0.4827 0.028 Uiso calc R 1
C C14 0.85359(14) -0.03918(11) 0.50157(10) 0.0209(4) Uani d . 1
H H8 0.8562 -0.0664 0.5397 0.025 Uiso calc R 1
C C15 0.79512(14) 0.32617(11) 0.39661(10) 0.0180(4) Uani d . 1
C C16 0.88689(14) 0.33683(13) 0.44099(11) 0.0262(5) Uani d . 1
H H9 0.9081 0.3048 0.4777 0.031 Uiso calc R 1
C C17 0.94734(16) 0.39561(14) 0.43050(13) 0.0353(6) Uani d . 1
H H10 1.0107 0.4054 0.4604 0.042 Uiso calc R 1
C C18 0.91434(16) 0.43942(13) 0.37639(12) 0.0321(6) Uani d . 1
H H11 0.9550 0.4796 0.3680 0.038 Uiso calc R 1
C C19 0.82147(16) 0.42467(12) 0.33418(11) 0.0262(5) Uani d . 1
H H12 0.7994 0.4554 0.2968 0.031 Uiso calc R 1
C C20 0.57463(13) 0.33802(11) 0.41285(9) 0.0144(4) Uani d . 1
C C21 0.60754(14) 0.41395(11) 0.41788(9) 0.0172(4) Uani d . 1
H H13 0.6751 0.4253 0.4206 0.021 Uiso calc R 1
C C22 0.54166(14) 0.47321(11) 0.41893(10) 0.0198(4) Uani d . 1
H H14 0.5636 0.5254 0.4222 0.024 Uiso calc R 1
C C23 0.44394(14) 0.45590(12) 0.41523(10) 0.0198(4) Uani d . 1
H H15 0.3972 0.4959 0.4148 0.024 Uiso calc R 1
C C24 0.41536(14) 0.37947(11) 0.41211(9) 0.0172(4) Uani d . 1
H H16 0.3481 0.3677 0.4100 0.021 Uiso calc R 1
C C25 0.32048(13) 0.22924(10) 0.49421(9) 0.0125(4) Uani d . 1
C C26 0.22612(13) 0.22400(10) 0.50357(9) 0.0131(4) Uani d . 1
C C27 0.15187(13) 0.22736(10) 0.39374(9) 0.0139(4) Uani d . 1
C C28 0.24531(13) 0.21500(10) 0.38325(9) 0.0125(4) Uani d . 1
C C29 0.41888(13) 0.24529(11) 0.53989(9) 0.0136(4) Uani d . 1
C C30 0.43471(13) 0.27611(11) 0.60043(9) 0.0161(4) Uani d . 1
H H17 0.3796 0.2869 0.6161 0.019 Uiso calc R 1
C C31 0.53114(14) 0.29106(12) 0.63790(10) 0.0197(4) Uani d . 1
H H18 0.5433 0.3129 0.6792 0.024 Uiso calc R 1
C C32 0.60994(14) 0.27329(11) 0.61353(9) 0.0189(4) Uani d . 1
H H19 0.6772 0.2809 0.6388 0.023 Uiso calc R 1
C C33 0.58948(13) 0.24456(11) 0.55259(9) 0.0154(4) Uani d . 1
H H20 0.6438 0.2334 0.5363 0.018 Uiso calc R 1
C C34 0.21025(13) 0.21104(11) 0.56702(9) 0.0135(4) Uani d . 1
C C35 0.12820(13) 0.24239(11) 0.58155(9) 0.0148(4) Uani d . 1
H H21 0.0832 0.2757 0.5523 0.018 Uiso calc R 1
C C36 0.11340(14) 0.22401(11) 0.63941(9) 0.0168(4) Uani d . 1
H H22 0.0587 0.2453 0.6512 0.020 Uiso calc R 1
C C37 0.17961(14) 0.17393(11) 0.68005(9) 0.0174(4) Uani d . 1
H H23 0.1707 0.1598 0.7199 0.021 Uiso calc R 1
C C38 0.25889(14) 0.14489(11) 0.66145(9) 0.0170(4) Uani d . 1
H H24 0.3038 0.1104 0.6895 0.020 Uiso calc R 1
C C39 0.05891(13) 0.24365(11) 0.34190(9) 0.0140(4) Uani d . 1
C C40 -0.03118(13) 0.21050(12) 0.34217(9) 0.0176(4) Uani d . 1
H H25 -0.0347 0.1755 0.3749 0.021 Uiso calc R 1
C C41 -0.11614(14) 0.22990(12) 0.29331(9) 0.0210(5) Uani d . 1
H H26 -0.1788 0.2068 0.2909 0.025 Uiso calc R 1
C C42 -0.10818(14) 0.28334(12) 0.24825(9) 0.0215(5) Uani d . 1
H H27 -0.1655 0.2988 0.2151 0.026 Uiso calc R 1
C C43 -0.01489(14) 0.31398(12) 0.25234(9) 0.0190(4) Uani d . 1
H H28 -0.0101 0.3511 0.2214 0.023 Uiso calc R 1
C C44 0.27113(13) 0.19284(10) 0.32537(9) 0.0135(4) Uani d . 1
C C45 0.20554(13) 0.16436(11) 0.26963(9) 0.0151(4) Uani d . 1
H H29 0.1356 0.1642 0.2642 0.018 Uiso calc R 1
C C46 0.24257(14) 0.13616(11) 0.22189(9) 0.0171(4) Uani d . 1
H H30 0.1985 0.1152 0.1839 0.021 Uiso calc R 1
C C47 0.34447(14) 0.13886(11) 0.23012(9) 0.0179(4) Uani d . 1
H H31 0.3714 0.1201 0.1979 0.021 Uiso calc R 1
C C48 0.40621(14) 0.16937(11) 0.28604(9) 0.0163(4) Uani d . 1
H H32 0.4758 0.1729 0.2909 0.020 Uiso calc R 1
Fe Fe2 0.14977(2) 0.566702(18) 0.346194(14) 0.02213(8) Uani d . 1
N N13 0.25708(13) 0.56221(10) 0.30301(9) 0.0261(4) Uani d . 1
C C49 0.31767(14) 0.55521(12) 0.27660(10) 0.0210(4) Uani d . 1
S S1 0.40341(4) 0.54587(3) 0.24046(3) 0.02538(13) Uani d . 1
N N14 0.18739(13) 0.49490(11) 0.42138(9) 0.0283(4) Uani d . 1
C C50 0.20445(14) 0.46266(12) 0.47034(11) 0.0214(5) Uani d . 1
S S2 0.22749(4) 0.41761(3) 0.53795(3) 0.02662(13) Uani d . 1
N N15 0.14185(13) 0.66939(11) 0.38600(9) 0.0278(4) Uani d . 1
C C51 0.14694(14) 0.73203(13) 0.40514(10) 0.0211(5) Uani d . 1
S S3 0.15428(4) 0.82075(3) 0.43038(3) 0.02546(13) Uani d . 1
N N16 0.02412(13) 0.54473(11) 0.27726(9) 0.0276(4) Uani d . 1
C C52 -0.03876(15) 0.52652(12) 0.23213(11) 0.0235(5) Uani d . 1
S S4 -0.12829(4) 0.50030(3) 0.16981(3) 0.03002(14) Uani d . 1
O O1 0.59213(13) 0.29637(10) 0.26346(8) 0.0421(4) Uani d . 1
H H33 0.656(3) 0.326(2) 0.2874(17) 0.104(13) Uiso d . 1
C C53 0.51510(17) 0.35184(15) 0.24737(11) 0.0356(6) Uani d . 1
H H34 0.4769 0.3497 0.2784 0.053 Uiso calc R 1
H H35 0.4706 0.3409 0.2046 0.053 Uiso calc R 1
H H36 0.5442 0.4034 0.2480 0.053 Uiso calc R 1

loop_
_atom_site_aniso_label
_atom_site_aniso_U_11
_atom_site_aniso_U_22
_atom_site_aniso_U_33
_atom_site_aniso_U_12
_atom_site_aniso_U_13
_atom_site_aniso_U_23
Fe1 0.00903(12) 0.01469(14) 0.01263(13) -0.00061(10) 0.00299(10) -0.00022(11)
N1 0.0109(7) 0.0165(8) 0.0103(8) -0.0006(6) 0.0027(6) -0.0008(7)
N2 0.0130(8) 0.0183(9) 0.0176(8) -0.0003(6) 0.0053(7) 0.0001(7)
N3 0.0125(8) 0.0173(8) 0.0098(7) -0.0011(6) 0.0035(6) 0.0003(7)
N4 0.0150(8) 0.0164(9) 0.0187(9) -0.0016(6) 0.0000(7) -0.0017(7)
N5 0.0220(9) 0.0198(9) 0.0227(9) 0.0006(7) 0.0119(8) 0.0013(8)
N6 0.0111(7) 0.0188(9) 0.0125(8) -0.0014(6) 0.0017(6) 0.0003(7)
N7 0.0109(7) 0.0135(8) 0.0141(8) -0.0006(6) 0.0024(6) -0.0003(7)
N8 0.0117(7) 0.0145(8) 0.0135(8) -0.0004(6) 0.0018(6) 0.0001(7)
N9 0.0111(7) 0.0136(8) 0.0139(8) -0.0002(6) 0.0030(6) -0.0005(7)
N10 0.0114(8) 0.0178(9) 0.0147(8) -0.0020(6) 0.0021(6) -0.0001(7)
N11 0.0150(8) 0.0215(9) 0.0149(8) 0.0022(7) 0.0035(7) 0.0008(7)
N12 0.0128(8) 0.0152(8) 0.0140(8) -0.0001(6) 0.0040(6) 0.0008(7)
C1 0.0132(9) 0.0159(10) 0.0104(9) 0.0001(7) 0.0032(7) 0.0004(8)
C2 0.0141(9) 0.0209(11) 0.0107(9) -0.0008(8) 0.0037(8) -0.0021(8)
C3 0.0136(9) 0.0194(10) 0.0138(9) -0.0010(8) 0.0039(8) 0.0006(8)
C4 0.0126(9) 0.0166(10) 0.0125(9) -0.0014(7) 0.0030(7) 0.0000(8)
C5 0.0109(9) 0.0195(10) 0.0110(9) 0.0000(7) 0.0030(7) -0.0004(8)
C6 0.0156(9) 0.0183(10) 0.0120(9) 0.0021(8) 0.0033(8) 0.0013(8)
C7 0.0199(10) 0.0141(10) 0.0161(10) -0.0007(8) 0.0020(8) 0.0011(8)
C8 0.0154(9) 0.0190(10) 0.0172(10) -0.0049(8) 0.0019(8) 0.0025(9)
C9 0.0121(9) 0.0206(10) 0.0138(9) -0.0003(7) 0.0040(8) 0.0016(8)
C10 0.0103(9) 0.0152(10) 0.0188(10) -0.0027(7) 0.0019(8) -0.0046(8)
C11 0.0118(9) 0.0206(11) 0.0226(10) -0.0040(8) 0.0044(8) -0.0049(9)
C12 0.0092(9) 0.0207(11) 0.0365(13) -0.0051(8) 0.0048(9) -0.0136(10)
C13 0.0116(9) 0.0165(10) 0.0346(12) 0.0000(8) -0.0031(9) -0.0074(10)
C14 0.0178(10) 0.0146(10) 0.0246(11) -0.0046(8) -0.0027(9) -0.0020(9)
C15 0.0148(9) 0.0171(10) 0.0258(11) 0.0001(8) 0.0115(8) -0.0013(9)
C16 0.0162(10) 0.0287(12) 0.0322(13) -0.0034(9) 0.0048(9) 0.0069(10)
C17 0.0172(11) 0.0371(14) 0.0506(16) -0.0085(10) 0.0085(11) 0.0046(13)
C18 0.0265(12) 0.0277(13) 0.0490(15) -0.0091(10) 0.0220(11) 0.0012(12)
C19 0.0340(12) 0.0222(11) 0.0294(12) 0.0009(9) 0.0201(10) 0.0025(10)
C20 0.0119(9) 0.0185(10) 0.0129(9) -0.0012(7) 0.0040(7) -0.0004(8)
C21 0.0138(9) 0.0192(10) 0.0192(10) -0.0019(8) 0.0059(8) -0.0007(9)
C22 0.0216(10) 0.0151(10) 0.0234(11) -0.0031(8) 0.0080(9) -0.0002(9)
C23 0.0189(10) 0.0177(10) 0.0229(11) 0.0045(8) 0.0060(9) 0.0004(9)
C24 0.0115(9) 0.0218(11) 0.0182(10) -0.0001(8) 0.0042(8) 0.0011(9)
C25 0.0134(9) 0.0124(10) 0.0120(9) 0.0005(7) 0.0040(7) -0.0009(8)
C26 0.0124(9) 0.0125(9) 0.0144(9) 0.0006(7) 0.0038(8) -0.0013(8)
C27 0.0144(9) 0.0127(10) 0.0144(9) -0.0011(7) 0.0041(8) 0.0006(8)
C28 0.0124(8) 0.0108(9) 0.0134(9) -0.0022(7) 0.0025(7) 0.0010(8)
C29 0.0110(9) 0.0147(10) 0.0148(9) -0.0005(7) 0.0035(8) 0.0005(8)
C30 0.0138(9) 0.0178(10) 0.0176(10) -0.0006(7) 0.0060(8) -0.0019(8)
C31 0.0186(10) 0.0221(11) 0.0170(10) -0.0023(8) 0.0031(8) -0.0030(9)
C32 0.0123(9) 0.0240(11) 0.0173(10) -0.0041(8) -0.0003(8) -0.0014(9)
C33 0.0092(9) 0.0185(10) 0.0181(10) -0.0003(7) 0.0037(8) 0.0027(8)
C34 0.0111(9) 0.0154(10) 0.0130(9) -0.0049(7) 0.0017(7) -0.0026(8)
C35 0.0116(9) 0.0158(10) 0.0156(9) -0.0017(7) 0.0019(7) -0.0013(8)
C36 0.0133(9) 0.0187(10) 0.0190(10) -0.0036(8) 0.0055(8) -0.0060(9)
C37 0.0193(10) 0.0210(11) 0.0120(9) -0.0051(8) 0.0049(8) -0.0019(8)
C38 0.0144(9) 0.0188(10) 0.0156(10) -0.0015(8) 0.0007(8) -0.0001(8)
C39 0.0133(9) 0.0169(10) 0.0117(9) 0.0010(7) 0.0035(8) -0.0015(8)
C40 0.0157(9) 0.0230(11) 0.0145(9) 0.0002(8) 0.0048(8) 0.0008(9)
C41 0.0113(9) 0.0322(12) 0.0189(10) -0.0006(8) 0.0032(8) -0.0044(10)
C42 0.0150(9) 0.0330(12) 0.0141(10) 0.0070(9) 0.0007(8) -0.0030(9)
C43 0.0197(10) 0.0244(11) 0.0137(9) 0.0081(8) 0.0062(8) 0.0030(9)
C44 0.0136(9) 0.0129(9) 0.0144(9) 0.0015(7) 0.0047(8) 0.0020(8)
C45 0.0138(9) 0.0153(10) 0.0148(9) -0.0002(8) 0.0021(8) 0.0028(8)
C46 0.0209(10) 0.0164(10) 0.0117(9) 0.0009(8) 0.0008(8) 0.0009(8)
C47 0.0219(10) 0.0185(10) 0.0152(9) 0.0039(8) 0.0082(8) 0.0011(9)
C48 0.0156(9) 0.0181(10) 0.0165(10) 0.0009(8) 0.0068(8) 0.0028(8)
Fe2 0.01638(14) 0.02719(18) 0.02248(16) -0.00018(12) 0.00518(12) 0.00178(14)
N13 0.0207(9) 0.0312(11) 0.0271(10) -0.0007(8) 0.0081(8) -0.0009(9)
C49 0.0198(10) 0.0208(11) 0.0182(10) -0.0024(8) -0.0011(9) -0.0006(9)
S1 0.0250(3) 0.0299(3) 0.0240(3) -0.0052(2) 0.0116(2) -0.0049(2)
N14 0.0216(9) 0.0329(11) 0.0293(11) -0.0009(8) 0.0057(8) 0.0027(9)
C50 0.0138(9) 0.0199(11) 0.0300(12) -0.0026(8) 0.0058(9) -0.0031(10)
S2 0.0244(3) 0.0227(3) 0.0285(3) -0.0043(2) 0.0012(2) 0.0047(2)
N15 0.0238(10) 0.0320(11) 0.0288(10) -0.0004(8) 0.0097(8) 0.0023(9)
C51 0.0120(9) 0.0340(13) 0.0168(10) -0.0006(8) 0.0036(8) 0.0023(10)
S3 0.0208(3) 0.0298(3) 0.0233(3) 0.0009(2) 0.0026(2) -0.0037(2)
N16 0.0210(9) 0.0313(11) 0.0286(10) -0.0012(8) 0.0042(8) 0.0041(9)
C52 0.0224(11) 0.0228(11) 0.0277(12) 0.0054(9) 0.0112(10) 0.0041(10)
S4 0.0296(3) 0.0306(3) 0.0248(3) 0.0041(2) 0.0001(2) -0.0053(3)
O1 0.0383(10) 0.0369(10) 0.0378(10) 0.0050(8) -0.0095(8) -0.0057(8)
C53 0.0307(13) 0.0450(15) 0.0252(12) 0.0057(11) -0.0011(10) 0.0023(12)

loop_
_atom_type_symbol
_atom_type_description
_atom_type_scat_dispersion_real
_atom_type_scat_dispersion_imag
_atom_type_scat_source
C C 0.0033 0.0016 'International Tables Vol C Tables 4.2.6.8 and 6.1.1.4'
H H 0.0000 0.0000 'International Tables Vol C Tables 4.2.6.8 and 6.1.1.4'
N N 0.0061 0.0033 'International Tables Vol C Tables 4.2.6.8 and 6.1.1.4'
O O 0.0106 0.0060 'International Tables Vol C Tables 4.2.6.8 and 6.1.1.4'
S S 0.1246 0.1234 'International Tables Vol C Tables 4.2.6.8 and 6.1.1.4'
Fe Fe 0.3463 0.8444 'International Tables Vol C Tables 4.2.6.8 and 6.1.1.4'

loop_
_geom_angle_atom_site_label_1
_geom_angle_atom_site_label_2
_geom_angle_atom_site_label_3
_geom_angle
N1 Fe1 N7 177.77(7)
N1 Fe1 N6 81.84(6)
N7 Fe1 N6 98.29(6)
N1 Fe1 N12 100.79(6)
N7 Fe1 N12 81.43(6)
N6 Fe1 N12 95.78(6)
N1 Fe1 N3 81.48(6)
N7 Fe1 N3 98.43(6)
N6 Fe1 N3 163.25(6)
N12 Fe1 N3 85.83(6)
N1 Fe1 N9 96.33(6)
N7 Fe1 N9 81.46(6)
N6 Fe1 N9 86.50(6)
N12 Fe1 N9 162.88(6)
N3 Fe1 N9 96.87(6)
C1 N1 C4 121.91(15)
C1 N1 Fe1 119.15(12)
C4 N1 Fe1 118.74(12)
C3 N2 C2 120.31(16)
C9 N3 C5 118.40(16)
C9 N3 Fe1 126.42(13)
C5 N3 Fe1 114.21(12)
C10 N4 C14 116.32(17)
C15 N5 C19 116.70(18)
C24 N6 C20 118.64(16)
C24 N6 Fe1 126.59(13)
C20 N6 Fe1 114.20(12)
C28 N7 C25 121.85(15)
C28 N7 Fe1 119.20(12)
C25 N7 Fe1 118.94(12)
C27 N8 C26 120.42(16)
C33 N9 C29 117.79(16)
C33 N9 Fe1 127.11(12)
C29 N9 Fe1 114.23(12)
C38 N10 C34 116.78(16)
C43 N11 C39 116.97(16)
C48 N12 C44 118.64(16)
C48 N12 Fe1 125.63(12)
C44 N12 Fe1 114.30(12)
N1 C1 C2 118.50(16)
N1 C1 C5 111.70(15)
C2 C1 C5 129.79(17)
N2 C2 C1 120.00(17)
N2 C2 C10 114.37(15)
C1 C2 C10 125.47(17)
N2 C3 C4 121.23(17)
N2 C3 C15 113.94(16)
C4 C3 C15 124.80(17)
N1 C4 C3 117.58(17)
N1 C4 C20 111.96(15)
C3 C4 C20 130.46(17)
N3 C5 C6 121.27(16)
N3 C5 C1 112.45(16)
C6 C5 C1 126.16(17)
C5 C6 C7 119.27(17)
C5 C6 H1 120.4
C7 C6 H1 120.4
C8 C7 C6 119.40(18)
C8 C7 H2 120.3
C6 C7 H2 120.3
C9 C8 C7 118.62(17)
C9 C8 H3 120.7
C7 C8 H3 120.7
N3 C9 C8 122.93(17)
N3 C9 H4 118.5
C8 C9 H4 118.5
N4 C10 C11 124.08(18)
N4 C10 C2 115.44(16)
C11 C10 C2 120.16(18)
C12 C11 C10 118.15(19)
C12 C11 H5 120.9
C10 C11 H5 120.9
C13 C12 C11 118.42(19)
C13 C12 H6 120.8
C11 C12 H6 120.8
C12 C13 C14 119.33(19)
C12 C13 H7 120.3
C14 C13 H7 120.3
N4 C14 C13 123.6(2)
N4 C14 H8 118.2
C13 C14 H8 118.2
N5 C15 C16 124.19(18)
N5 C15 C3 116.33(17)
C16 C15 C3 119.39(18)
C15 C16 C17 118.0(2)
C15 C16 H9 121.0
C17 C16 H9 121.0
C18 C17 C16 118.9(2)
C18 C17 H10 120.5
C16 C17 H10 120.5
C17 C18 C19 119.4(2)
C17 C18 H11 120.3
C19 C18 H11 120.3
N5 C19 C18 122.8(2)
N5 C19 H12 118.6
C18 C19 H12 118.6
N6 C20 C21 120.35(17)
N6 C20 C4 112.40(16)
C21 C20 C4 127.22(16)
C22 C21 C20 119.81(17)
C22 C21 H13 120.1
C20 C21 H13 120.1
C23 C22 C21 119.45(18)
C23 C22 H14 120.3
C21 C22 H14 120.3
C24 C23 C22 118.67(18)
C24 C23 H15 120.7
C22 C23 H15 120.7
N6 C24 C23 122.97(17)
N6 C24 H16 118.5
C23 C24 H16 118.5
N7 C25 C26 118.21(16)
N7 C25 C29 111.39(15)
C26 C25 C29 130.39(17)
N8 C26 C25 119.68(17)
N8 C26 C34 116.67(15)
C25 C26 C34 123.57(16)
N8 C27 C28 120.18(17)
N8 C27 C39 116.30(16)
C28 C27 C39 123.49(16)
N7 C28 C27 117.29(16)
N7 C28 C44 111.64(15)
C27 C28 C44 130.97(16)
N9 C29 C30 121.81(16)
N9 C29 C25 112.67(16)
C30 C29 C25 125.39(16)
C31 C30 C29 119.68(17)
C31 C30 H17 120.2
C29 C30 H17 120.2
C30 C31 C32 118.34(18)
C30 C31 H18 120.8
C32 C31 H18 120.8
C33 C32 C31 119.32(17)
C33 C32 H19 120.3
C31 C32 H19 120.3
N9 C33 C32 122.94(17)
N9 C33 H20 118.5
C32 C33 H20 118.5
N10 C34 C35 123.56(17)
N10 C34 C26 115.25(16)
C35 C34 C26 121.00(16)
C36 C35 C34 118.49(18)
C36 C35 H21 120.8
C34 C35 H21 120.8
C35 C36 C37 118.89(18)
C35 C36 H22 120.6
C37 C36 H22 120.6
C38 C37 C36 118.72(18)
C38 C37 H23 120.6
C36 C37 H23 120.6
N10 C38 C37 123.56(18)
N10 C38 H24 118.2
C37 C38 H24 118.2
N11 C39 C40 123.76(17)
N11 C39 C27 115.35(15)
C40 C39 C27 120.84(17)
C39 C40 C41 118.07(18)
C39 C40 H25 121.0
C41 C40 H25 121.0
C42 C41 C40 118.93(18)
C42 C41 H26 120.5
C40 C41 H26 120.5
C41 C42 C43 118.77(18)
C41 C42 H27 120.6
C43 C42 H27 120.6
N11 C43 C42 123.42(19)
N11 C43 H28 118.3
C42 C43 H28 118.3
N12 C44 C45 120.92(17)
N12 C44 C28 112.66(16)
C45 C44 C28 126.00(16)
C46 C45 C44 119.59(17)
C46 C45 H29 120.2
C44 C45 H29 120.2
C47 C46 C45 119.22(18)
C47 C46 H30 120.4
C45 C46 H30 120.4
C48 C47 C46 118.76(18)
C48 C47 H31 120.6
C46 C47 H31 120.6
N12 C48 C47 122.79(17)
N12 C48 H32 118.6
C47 C48 H32 118.6
N16 Fe2 N13 104.60(7)
N16 Fe2 N15 110.61(8)
N13 Fe2 N15 112.78(7)
N16 Fe2 N14 117.76(7)
N13 Fe2 N14 108.20(7)
N15 Fe2 N14 103.13(8)
C49 N13 Fe2 175.94(18)
N13 C49 S1 179.3(2)
C50 N14 Fe2 169.10(18)
N14 C50 S2 179.6(2)
C51 N15 Fe2 170.66(17)
N15 C51 S3 178.6(2)
C52 N16 Fe2 168.85(18)
N16 C52 S4 178.8(2)
C53 O1 H33 106(2)
O1 C53 H34 109.5
O1 C53 H35 109.5
H34 C53 H35 109.5
O1 C53 H36 109.5
H34 C53 H36 109.5
H35 C53 H36 109.5

loop_
_geom_bond_atom_site_label_1
_geom_bond_atom_site_label_2
_geom_bond_distance
_geom_bond_publ_flag
Fe1 N1 1.8658(14) y
Fe1 N7 1.8676(15) y
Fe1 N6 1.9557(16) y
Fe1 N12 1.9680(15) y
Fe1 N3 1.9698(16) y
Fe1 N9 1.9709(15) y
N1 C1 1.351(2) n
N1 C4 1.354(2) n
N2 C3 1.335(2) n
N2 C2 1.342(2) n
N3 C9 1.340(2) n
N3 C5 1.368(2) n
N4 C10 1.340(2) n
N4 C14 1.342(2) n
N5 C15 1.337(3) n
N5 C19 1.344(3) n
N6 C24 1.340(2) n
N6 C20 1.376(2) n
N7 C28 1.351(2) n
N7 C25 1.353(2) n
N8 C27 1.340(2) n
N8 C26 1.341(2) n
N9 C33 1.347(2) n
N9 C29 1.363(2) n
N10 C38 1.341(2) n
N10 C34 1.345(2) n
N11 C43 1.334(2) n
N11 C39 1.344(2) n
N12 C48 1.339(2) n
N12 C44 1.370(2) n
C1 C2 1.403(2) n
C1 C5 1.471(3) n
C2 C10 1.487(3) n
C3 C4 1.399(2) n
C3 C15 1.501(3) n
C4 C20 1.470(3) n
C5 C6 1.384(3) n
C6 C7 1.385(3) n
C6 H1 0.9500 n
C7 C8 1.384(3) n
C7 H2 0.9500 n
C8 C9 1.378(3) n
C8 H3 0.9500 n
C9 H4 0.9500 n
C10 C11 1.391(3) n
C11 C12 1.390(3) n
C11 H5 0.9500 n
C12 C13 1.377(3) n
C12 H6 0.9500 n
C13 C14 1.382(3) n
C13 H7 0.9500 n
C14 H8 0.9500 n
C15 C16 1.377(3) n
C16 C17 1.384(3) n
C16 H9 0.9500 n
C17 C18 1.369(3) n
C17 H10 0.9500 n
C18 C19 1.380(3) n
C18 H11 0.9500 n
C19 H12 0.9500 n
C20 C21 1.386(3) n
C21 C22 1.383(3) n
C21 H13 0.9500 n
C22 C23 1.378(3) n
C22 H14 0.9500 n
C23 C24 1.378(3) n
C23 H15 0.9500 n
C24 H16 0.9500 n
C25 C26 1.396(2) n
C25 C29 1.472(2) n
C26 C34 1.488(3) n
C27 C28 1.408(2) n
C27 C39 1.482(2) n
C28 C44 1.468(3) n
C29 C30 1.386(3) n
C30 C31 1.383(3) n
C30 H17 0.9500 n
C31 C32 1.392(3) n
C31 H18 0.9500 n
C32 C33 1.374(3) n
C32 H19 0.9500 n
C33 H20 0.9500 n
C34 C35 1.388(2) n
C35 C36 1.380(3) n
C35 H21 0.9500 n
C36 C37 1.385(3) n
C36 H22 0.9500 n
C37 C38 1.383(3) n
C37 H23 0.9500 n
C38 H24 0.9500 n
C39 C40 1.386(3) n
C40 C41 1.388(3) n
C40 H25 0.9500 n
C41 C42 1.381(3) n
C41 H26 0.9500 n
C42 C43 1.387(3) n
C42 H27 0.9500 n
C43 H28 0.9500 n
C44 C45 1.386(3) n
C45 C46 1.385(3) n
C45 H29 0.9500 n
C46 C47 1.384(3) n
C46 H30 0.9500 n
C47 C48 1.381(3) n
C47 H31 0.9500 n
C48 H32 0.9500 n
Fe2 N16 1.9899(18) y
Fe2 N13 1.9962(18) y
Fe2 N15 1.997(2) y
Fe2 N14 2.0073(19) y
N13 C49 1.164(2) n
C49 S1 1.627(2) n
N14 C50 1.170(3) n
C50 S2 1.621(2) n
N15 C51 1.157(3) n
C51 S3 1.625(2) n
N16 C52 1.158(3) n
C52 S4 1.624(2) n
O1 C53 1.409(3) n
O1 H33 1.03(4) n
C53 H34 0.9800 n
C53 H35 0.9800 n
C53 H36 0.9800 n
